data_7151069
loop_
_publ_author_name
'Koketsu, Mamoru'
'Otsuka, Toshihiro'
'Swenson, Dale'
'Ishihara, Hideharu'

_publ_section_title
;
 The synthesis of 1-thia-6-oxa-6alambda(4)-seleno-3-azapentalene and a
 3H-1,2,4-dithiazole.
;
_journal_issue 4
_journal_name_full 'Organic &amp; biomolecular chemistry'
_journal_page_first 613
_journal_page_last 616
_journal_paper_doi 10.1039/b617097h
_journal_volume 5
_journal_year 2007
_chemical_formula_moiety 'C6 H12 N2 S1.97 Se1.03'
_chemical_formula_sum 'C6 H12 N2 S1.97 Se1.03'
_chemical_formula_weight 256.50
_chemical_name_common 'Thiocarbamate thioanhydride'
_chemical_name_systematic
;
?
;
_space_group_IT_number 14
_symmetry_cell_setting monoclinic
_symmetry_space_group_name_Hall '-P 2ybc'
_symmetry_space_group_name_H-M 'P 1 21/c 1'
_atom_sites_solution_hydrogens geom
_atom_sites_solution_primary direct
_atom_sites_solution_secondary difmap
_audit_creation_method SHELXL-97
_cell_angle_alpha 90.00
_cell_angle_beta 111.027(5)
_cell_angle_gamma 90.00
_cell_formula_units_Z 4
_cell_length_a 10.1624(10)
_cell_length_b 7.4766(7)
_cell_length_c 14.1240(14)
_cell_measurement_reflns_used 4452
_cell_measurement_temperature 190(2)
_cell_measurement_theta_max 27.5
_cell_measurement_theta_min 1.0
_cell_volume 1001.69(17)
_computing_cell_refinement 'HKL Scalepack (Otwinowski & Minor, 1997)'
_computing_data_collection 'Collect (Nonius BV, 1997-2000)'
_computing_data_reduction 'HKL Denzo, Scalepack (Otwinowski & Minor, 1997)'
_computing_molecular_graphics 'SHELXTL v6.1 (Sheldrick, 1997)'
_computing_publication_material 'SHELXTL v6.1 (Sheldrick, 1997)'
_computing_structure_refinement 'SHELXTL v6.1 (Sheldrick, 1997)'
_computing_structure_solution 'SHELXTL v6.1 (Sheldrick, 1997)'
_diffrn_ambient_temperature 190(2)
_diffrn_detector_area_resol_mean 9
_diffrn_measured_fraction_theta_full 0.999
_diffrn_measured_fraction_theta_max 0.999
_diffrn_measurement_device_type KappaCCD
_diffrn_measurement_method 'CCD phi and omega scans'
_diffrn_radiation_monochromator graphite
_diffrn_radiation_source 'fine-focus sealed tube'
_diffrn_radiation_type MoK\a
_diffrn_radiation_wavelength 0.71073
_diffrn_reflns_av_R_equivalents 0.0180
_diffrn_reflns_av_sigmaI/netI 0.0175
_diffrn_reflns_limit_h_max 13
_diffrn_reflns_limit_h_min -13
_diffrn_reflns_limit_k_max 9
_diffrn_reflns_limit_k_min -9
_diffrn_reflns_limit_l_max 18
_diffrn_reflns_limit_l_min -18
_diffrn_reflns_number 29933
_diffrn_reflns_theta_full 27.48
_diffrn_reflns_theta_max 27.5
_diffrn_reflns_theta_min 3.1
_diffrn_standards_number 0
_exptl_absorpt_coefficient_mu 4.211
_exptl_absorpt_correction_T_max 0.5534
_exptl_absorpt_correction_T_min 0.2595
_exptl_absorpt_correction_type multi-scan
_exptl_absorpt_process_details 'HKL Scalepack (Otwinowski & Minor, 1997)'
_exptl_crystal_colour colorless
_exptl_crystal_density_diffrn 1.701
_exptl_crystal_density_method 'not measured'
_exptl_crystal_description prism
_exptl_crystal_F_000 514
_exptl_crystal_size_max 0.41
_exptl_crystal_size_mid 0.24
_exptl_crystal_size_min 0.14
_refine_diff_density_max 0.266
_refine_diff_density_min -0.300
_refine_diff_density_rms 0.050
_refine_ls_extinction_coef 0.0043(5)
_refine_ls_extinction_expression Fc^*^=kFc[1+0.001xFc^2^\l^3^/sin(2\q)]^-1/4^
_refine_ls_extinction_method SHELXL
_refine_ls_goodness_of_fit_ref 1.143
_refine_ls_hydrogen_treatment constr
_refine_ls_matrix_type full
_refine_ls_number_parameters 108
_refine_ls_number_reflns 2293
_refine_ls_number_restraints 0
_refine_ls_restrained_S_all 1.143
_refine_ls_R_factor_all 0.0277
_refine_ls_R_factor_gt 0.0236
_refine_ls_shift/su_max 0.006
_refine_ls_shift/su_mean 0.000
_refine_ls_structure_factor_coef Fsqd
_refine_ls_weighting_details 'calc w=1/[\s^2^(Fo^2^)+(0.0082P)^2^+0.8003P] where P=(Fo^2^+2Fc^2^)/3'
_refine_ls_weighting_scheme calc
_refine_ls_wR_factor_gt 0.0475
_refine_ls_wR_factor_ref 0.0486
_reflns_number_gt 2113
_reflns_number_total 2293
_reflns_threshold_expression >2sigma(I)
_cod_data_source_file b617097h.txt
_cod_data_source_block kok44
_cod_depositor_comments
;
The following automatic conversions were performed:
'_symmetry_cell_setting' value 'Monoclinic' changed to 'monoclinic'
according to '/home/saulius/struct/CIF-dictionaries/cif_core.dic'
dictionary named 'cif_core.dic' version 2.4.1 from 2010-06-29.

Automatic conversion script
Id: cif_fix_enum 1527 2010-12-29 10:47:43Z saulius 
;
_cod_original_cell_volume 1001.68(17)
_cod_original_sg_symbol_Hall '-P 2ybc '
_cod_original_sg_symbol_H-M 'P 2(1)/c '
_cod_database_code 7151069

loop_
_symmetry_equiv_pos_as_xyz
'x, y, z'
'-x, y+1/2, -z+1/2'
'-x, -y, -z'
'x, -y-1/2, z-1/2'

loop_
_atom_site_label
_atom_site_type_symbol
_atom_site_fract_x
_atom_site_fract_y
_atom_site_fract_z
_atom_site_U_iso_or_equiv
_atom_site_adp_type
_atom_site_occupancy
_atom_site_symmetry_multiplicity
_atom_site_calc_flag
_atom_site_refinement_flags
_atom_site_disorder_assembly
_atom_site_disorder_group
N1 N 0.86069(16) 0.6736(2) 0.12257(11) 0.0258(4) Uani 1 1 d . . .
S2 S 0.79456(3) 0.32008(4) 0.07837(3) 0.03369(12) Uani 0.559(3) 1 d P . .
Se2 Se 0.79456(3) 0.32008(4) 0.07837(3) 0.03369(12) Uani 0.441(3) 1 d P . .
C2 C 0.77210(18) 0.5401(2) 0.11407(13) 0.0240(4) Uani 1 1 d . . .
S3 S 0.59638(3) 0.58946(4) 0.12475(2) 0.02761(12) Uani 0.661(3) 1 d P . .
Se3 Se 0.59638(3) 0.58946(4) 0.12475(2) 0.02761(12) Uani 0.339(3) 1 d P . .
S4 S 0.82027(4) 0.60089(5) 0.34831(3) 0.03330(14) Uani 0.751(3) 1 d P . .
Se4 Se 0.82027(4) 0.60089(5) 0.34831(3) 0.03330(14) Uani 0.249(3) 1 d P . .
C4 C 0.64832(18) 0.6057(2) 0.26455(13) 0.0241(4) Uani 1 1 d . . .
N5 N 0.53549(16) 0.6190(2) 0.29197(12) 0.0271(4) Uani 1 1 d . . .
C6 C 0.9955(2) 0.6438(3) 0.10909(17) 0.0360(5) Uani 1 1 d . . .
H6A H 1.0206 0.5169 0.1193 0.054 Uiso 1 1 calc R . .
H6B H 1.0691 0.7155 0.1586 0.054 Uiso 1 1 calc R . .
H6C H 0.9870 0.6793 0.0403 0.054 Uiso 1 1 calc R . .
C7 C 0.8392(2) 0.8602(3) 0.14547(17) 0.0370(5) Uani 1 1 d . . .
H7A H 0.7439 0.8745 0.1465 0.056 Uiso 1 1 calc R . .
H7B H 0.8509 0.9383 0.0933 0.056 Uiso 1 1 calc R . .
H7C H 0.9085 0.8925 0.2119 0.056 Uiso 1 1 calc R . .
C8 C 0.38983(19) 0.6206(3) 0.21937(16) 0.0336(5) Uani 1 1 d . . .
H8A H 0.3848 0.6914 0.1598 0.050 Uiso 1 1 calc R . .
H8B H 0.3280 0.6737 0.2514 0.050 Uiso 1 1 calc R . .
H8C H 0.3594 0.4978 0.1984 0.050 Uiso 1 1 calc R . .
C9 C 0.5542(2) 0.6181(3) 0.39980(15) 0.0376(5) Uani 1 1 d . . .
H9A H 0.5869 0.4998 0.4286 0.056 Uiso 1 1 calc R . .
H9B H 0.4641 0.6452 0.4073 0.056 Uiso 1 1 calc R . .
H9C H 0.6241 0.7086 0.4357 0.056 Uiso 1 1 calc R . .

loop_
_atom_site_aniso_label
_atom_site_aniso_U_11
_atom_site_aniso_U_22
_atom_site_aniso_U_33
_atom_site_aniso_U_23
_atom_site_aniso_U_13
_atom_site_aniso_U_12
N1 0.0258(8) 0.0269(8) 0.0271(8) -0.0014(6) 0.0125(6) -0.0011(6)
S2 0.03130(18) 0.02452(17) 0.0500(2) -0.00338(13) 0.02030(14) -0.00116(11)
Se2 0.03130(18) 0.02452(17) 0.0500(2) -0.00338(13) 0.02030(14) -0.00116(11)
C2 0.0232(9) 0.0283(9) 0.0216(8) 0.0008(7) 0.0093(7) 0.0012(7)
S3 0.02388(17) 0.0381(2) 0.02280(17) -0.00368(13) 0.01072(12) -0.00023(12)
Se3 0.02388(17) 0.0381(2) 0.02280(17) -0.00368(13) 0.01072(12) -0.00023(12)
S4 0.0255(2) 0.0461(3) 0.0265(2) -0.00308(15) 0.00713(14) 0.00578(15)
Se4 0.0255(2) 0.0461(3) 0.0265(2) -0.00308(15) 0.00713(14) 0.00578(15)
C4 0.0258(9) 0.0210(9) 0.0260(9) -0.0011(7) 0.0100(7) 0.0018(7)
N5 0.0240(8) 0.0299(8) 0.0289(8) -0.0004(7) 0.0112(6) 0.0031(6)
C6 0.0278(10) 0.0392(11) 0.0462(12) -0.0009(9) 0.0194(9) -0.0034(8)
C7 0.0395(11) 0.0266(10) 0.0470(13) -0.0067(9) 0.0181(10) -0.0026(8)
C8 0.0238(9) 0.0375(11) 0.0403(11) 0.0010(9) 0.0126(8) 0.0018(8)
C9 0.0394(11) 0.0472(13) 0.0317(11) 0.0020(9) 0.0196(9) 0.0070(9)

loop_
_atom_type_symbol
_atom_type_description
_atom_type_scat_dispersion_real
_atom_type_scat_dispersion_imag
_atom_type_scat_source
C C 0.0033 0.0016 'International Tables Vol C Tables 4.2.6.8 and 6.1.1.4'
H H 0.0000 0.0000 'International Tables Vol C Tables 4.2.6.8 and 6.1.1.4'
N N 0.0061 0.0033 'International Tables Vol C Tables 4.2.6.8 and 6.1.1.4'
S S 0.1246 0.1234 'International Tables Vol C Tables 4.2.6.8 and 6.1.1.4'
Se Se -0.0929 2.2259 'International Tables Vol C Tables 4.2.6.8 and 6.1.1.4'

loop_
_geom_angle_atom_site_label_1
_geom_angle_atom_site_label_2
_geom_angle_atom_site_label_3
_geom_angle
_geom_angle_site_symmetry_1
_geom_angle_site_symmetry_3
_geom_angle_publ_flag
C2 N1 C7 126.07(16) . . yes
C2 N1 C6 120.78(16) . . yes
C7 N1 C6 113.15(15) . . yes
N1 C2 S2 125.35(13) . . yes
N1 C2 S3 118.69(13) . . yes
S2 C2 S3 115.51(10) . . yes
C4 S3 C2 100.50(8) . . yes
N5 C4 S4 124.43(14) . . yes
N5 C4 S3 111.49(13) . . yes
S4 C4 S3 124.07(10) . . yes
C4 N5 C9 119.67(16) . . yes
C4 N5 C8 123.51(16) . . yes
C9 N5 C8 116.64(15) . . yes
N1 C6 H6A 109.5 . . ?
N1 C6 H6B 109.5 . . ?
H6A C6 H6B 109.5 . . ?
N1 C6 H6C 109.5 . . ?
H6A C6 H6C 109.5 . . ?
H6B C6 H6C 109.5 . . ?
N1 C7 H7A 109.5 . . ?
N1 C7 H7B 109.5 . . ?
H7A C7 H7B 109.5 . . ?
N1 C7 H7C 109.5 . . ?
H7A C7 H7C 109.5 . . ?
H7B C7 H7C 109.5 . . ?
N5 C8 H8A 109.5 . . ?
N5 C8 H8B 109.5 . . ?
H8A C8 H8B 109.5 . . ?
N5 C8 H8C 109.5 . . ?
H8A C8 H8C 109.5 . . ?
H8B C8 H8C 109.5 . . ?
N5 C9 H9A 109.5 . . ?
N5 C9 H9B 109.5 . . ?
H9A C9 H9B 109.5 . . ?
N5 C9 H9C 109.5 . . ?
H9A C9 H9C 109.5 . . ?
H9B C9 H9C 109.5 . . ?

loop_
_geom_bond_atom_site_label_1
_geom_bond_atom_site_label_2
_geom_bond_distance
_geom_bond_site_symmetry_2
_geom_bond_publ_flag
N1 C2 1.321(2) . yes
N1 C7 1.466(2) . yes
N1 C6 1.466(2) . yes
S2 C2 1.7593(18) . yes
C2 S3 1.8818(17) . yes
S3 C4 1.8559(18) . yes
S4 C4 1.7236(18) . yes
C4 N5 1.339(2) . yes
N5 C9 1.466(2) . yes
N5 C8 1.467(2) . yes
C6 H6A 0.9800 . ?
C6 H6B 0.9800 . ?
C6 H6C 0.9800 . ?
C7 H7A 0.9800 . ?
C7 H7B 0.9800 . ?
C7 H7C 0.9800 . ?
C8 H8A 0.9800 . ?
C8 H8B 0.9800 . ?
C8 H8C 0.9800 . ?
C9 H9A 0.9800 . ?
C9 H9B 0.9800 . ?
C9 H9C 0.9800 . ?

loop_
_geom_torsion_atom_site_label_1
_geom_torsion_atom_site_label_2
_geom_torsion_atom_site_label_3
_geom_torsion_atom_site_label_4
_geom_torsion
_geom_torsion_site_symmetry_1
_geom_torsion_site_symmetry_2
_geom_torsion_site_symmetry_3
_geom_torsion_site_symmetry_4
_geom_torsion_publ_flag
C7 N1 C2 S2 175.58(15) . . . . ?
C6 N1 C2 S2 -4.5(3) . . . . ?
C7 N1 C2 S3 3.6(3) . . . . ?
C6 N1 C2 S3 -176.51(14) . . . . ?
N1 C2 S3 C4 -79.45(15) . . . . ?
S2 C2 S3 C4 107.77(10) . . . . ?
C2 S3 C4 N5 -172.31(13) . . . . ?
C2 S3 C4 S4 6.85(13) . . . . ?
S4 C4 N5 C9 -4.3(3) . . . . ?
S3 C4 N5 C9 174.89(14) . . . . ?
S4 C4 N5 C8 -179.22(14) . . . . ?
S3 C4 N5 C8 -0.1(2) . . . . ?
